data_1502869
loop_
_publ_author_name
'Liu, Yongxiang'
'Xu, Wenqing'
'Wang, Xiang'

_publ_section_title
;
 Gold(I)-catalyzed tandem cyclization approach to tetracyclic indolines.
;
_journal_issue 7
_journal_name_full 'Organic letters'
_journal_page_first 1448
_journal_page_last 1451
_journal_paper_doi 10.1021/ol100153h
_journal_volume 12
_journal_year 2010
_chemical_formula_sum 'C16 H17 N O3'
_chemical_formula_weight 271.31
_chemical_name_systematic
;
 ?
;
_space_group_IT_number 14
_symmetry_cell_setting monoclinic
_symmetry_space_group_name_Hall '-P 2yn'
_symmetry_space_group_name_H-M 'P 1 21/n 1'
_atom_sites_solution_hydrogens geom
_atom_sites_solution_primary direct
_atom_sites_solution_secondary difmap
_audit_creation_method SHELXL-97
_cell_angle_alpha 90.00
_cell_angle_beta 97.013(6)
_cell_angle_gamma 90.00
_cell_formula_units_Z 4
_cell_length_a 10.264(4)
_cell_length_b 9.801(4)
_cell_length_c 13.252(6)
_cell_measurement_reflns_used 4370
_cell_measurement_temperature 110(2)
_cell_measurement_theta_max 27.47
_cell_measurement_theta_min 2.37
_cell_volume 1323.1(10)
_computing_cell_refinement 'Bruker SAINT'
_computing_data_collection 'Bruker APEX2'
_computing_data_reduction 'Bruker SAINT'
_computing_molecular_graphics 'Bruker SHELXTL'
_computing_publication_material 'Bruker SHELXTL'
_computing_structure_refinement 'SHELXL-97 (Sheldrick, 2008)'
_computing_structure_solution 'SHELXS-97 (Sheldrick, 2008)'
_diffrn_ambient_temperature 110(2)
_diffrn_measured_fraction_theta_full 0.942
_diffrn_measured_fraction_theta_max 0.942
_diffrn_measurement_device_type 'Bruker APEX-II CCD'
_diffrn_measurement_method '\f and \w scans'
_diffrn_radiation_monochromator graphite
_diffrn_radiation_source 'fine-focus sealed tube'
_diffrn_radiation_type MoK\a
_diffrn_radiation_wavelength 0.71073
_diffrn_reflns_av_R_equivalents 0.0476
_diffrn_reflns_av_sigmaI/netI 0.0415
_diffrn_reflns_limit_h_max 13
_diffrn_reflns_limit_h_min -13
_diffrn_reflns_limit_k_max 13
_diffrn_reflns_limit_k_min -13
_diffrn_reflns_limit_l_max 17
_diffrn_reflns_limit_l_min -17
_diffrn_reflns_number 14803
_diffrn_reflns_theta_full 28.86
_diffrn_reflns_theta_max 28.86
_diffrn_reflns_theta_min 2.37
_exptl_absorpt_coefficient_mu 0.094
_exptl_absorpt_correction_T_max 0.9906
_exptl_absorpt_correction_T_min 0.9723
_exptl_absorpt_correction_type multi-scan
_exptl_absorpt_process_details sadabs
_exptl_crystal_colour 'colorless '
_exptl_crystal_density_diffrn 1.362
_exptl_crystal_density_method 'not measured'
_exptl_crystal_description 'needle    '
_exptl_crystal_F_000 576
_exptl_crystal_size_max 0.30
_exptl_crystal_size_mid 0.10
_exptl_crystal_size_min 0.10
_refine_diff_density_max 0.367
_refine_diff_density_min -0.262
_refine_diff_density_rms 0.055
_refine_ls_extinction_coef 0.0022(10)
_refine_ls_extinction_expression Fc^*^=kFc[1+0.001xFc^2^\l^3^/sin(2\q)]^-1/4^
_refine_ls_extinction_method SHELXL
_refine_ls_goodness_of_fit_ref 1.042
_refine_ls_hydrogen_treatment constr
_refine_ls_matrix_type full
_refine_ls_number_parameters 184
_refine_ls_number_reflns 3261
_refine_ls_number_restraints 0
_refine_ls_restrained_S_all 1.042
_refine_ls_R_factor_all 0.0741
_refine_ls_R_factor_gt 0.0488
_refine_ls_shift/su_max 0.022
_refine_ls_shift/su_mean 0.001
_refine_ls_structure_factor_coef Fsqd
_refine_ls_weighting_details 'calc w=1/[\s^2^(Fo^2^)+(0.0442P)^2^+0.7693P] where P=(Fo^2^+2Fc^2^)/3'
_refine_ls_weighting_scheme calc
_refine_ls_wR_factor_gt 0.1066
_refine_ls_wR_factor_ref 0.1191
_reflns_number_gt 2346
_reflns_number_total 3261
_reflns_threshold_expression >2sigma(I)
_cod_data_source_file ol100153h_si_002.cif
_cod_data_source_block c:\struct~1\cu\cu02\cu02
_cod_depositor_comments
;
The following automatic conversions were performed:

'_symmetry_cell_setting' value 'Monoclinic' changed to 'monoclinic'
according to /home/saulius/struct/CIF-dictionaries/cif_core.dic
dictionary named 'cif_core.dic' version 2.4.2 from 2011-04-26.

Automatic conversion script
Id: cif_fix_values 1715 2011-07-08 13:25:40Z adriana 
;
_cod_original_cell_volume 1323.3(10)
_cod_original_sg_symbol_H-M P2(1)/n
_cod_database_code 1502869

loop_
_symmetry_equiv_pos_as_xyz
'x, y, z'
'-x+1/2, y+1/2, -z+1/2'
'-x, -y, -z'
'x-1/2, -y-1/2, z-1/2'

loop_
_atom_site_label
_atom_site_type_symbol
_atom_site_fract_x
_atom_site_fract_y
_atom_site_fract_z
_atom_site_U_iso_or_equiv
_atom_site_adp_type
_atom_site_occupancy
_atom_site_symmetry_multiplicity
_atom_site_calc_flag
_atom_site_refinement_flags
O1 O 0.84991(11) 0.18032(11) 0.50037(8) 0.0213(3) Uani 1 1 d .
O2 O 0.63767(12) 0.43298(13) 0.44056(9) 0.0283(3) Uani 1 1 d .
O3 O 0.77182(12) 0.60403(12) 0.50092(9) 0.0249(3) Uani 1 1 d .
N1 N 0.80543(13) 0.39586(14) 0.56823(10) 0.0203(3) Uani 1 1 d .
C1 C 0.78439(15) 0.25064(17) 0.57667(12) 0.0203(3) Uani 1 1 d .
C2 C 0.86745(15) 0.20633(17) 0.67818(12) 0.0192(3) Uani 1 1 d .
C3 C 0.96698(15) 0.32033(17) 0.69214(12) 0.0192(3) Uani 1 1 d .
C4 C 1.07903(16) 0.33034(18) 0.76159(13) 0.0243(4) Uani 1 1 d .
H4 H 1.1061 0.2559 0.8050 0.029 Uiso 1 1 calc R
C5 C 1.15118(17) 0.45049(19) 0.76695(13) 0.0273(4) Uani 1 1 d .
H5 H 1.2281 0.4586 0.8143 0.033 Uiso 1 1 calc R
C6 C 1.11085(17) 0.55888(18) 0.70297(13) 0.0251(4) Uani 1 1 d .
H6 H 1.1616 0.6402 0.7068 0.030 Uiso 1 1 calc R
C7 C 0.99788(16) 0.55120(18) 0.63350(13) 0.0220(4) Uani 1 1 d .
H7 H 0.9710 0.6257 0.5901 0.026 Uiso 1 1 calc R
C8 C 0.92573(15) 0.43087(17) 0.62976(12) 0.0185(3) Uani 1 1 d .
C9 C 0.64898(16) 0.18435(18) 0.56362(14) 0.0253(4) Uani 1 1 d .
H9A H 0.5927 0.2211 0.5038 0.030 Uiso 1 1 calc R
H9B H 0.6040 0.1953 0.6251 0.030 Uiso 1 1 calc R
C10 C 0.68812(16) 0.03357(18) 0.54746(14) 0.0250(4) Uani 1 1 d .
H10A H 0.6697 -0.0245 0.6052 0.030 Uiso 1 1 calc R
H10B H 0.6414 -0.0038 0.4837 0.030 Uiso 1 1 calc R
C11 C 0.83798(16) 0.04512(17) 0.54165(13) 0.0219(4) Uani 1 1 d .
H11 H 0.8745 -0.0291 0.5016 0.026 Uiso 1 1 calc R
C12 C 0.90964(16) 0.06447(18) 0.64727(13) 0.0229(4) Uani 1 1 d .
C13 C 0.72992(16) 0.47434(18) 0.49741(12) 0.0213(4) Uani 1 1 d .
C14 C 0.6958(2) 0.69527(19) 0.43130(14) 0.0333(4) Uani 1 1 d .
H14A H 0.6888 0.6574 0.3624 0.050 Uiso 1 1 calc R
H14B H 0.7393 0.7844 0.4324 0.050 Uiso 1 1 calc R
H14C H 0.6079 0.7060 0.4518 0.050 Uiso 1 1 calc R
C15 C 0.98800(18) -0.0225(2) 0.70075(15) 0.0306(4) Uani 1 1 d .
H15A H 1.0049 -0.1092 0.6732 0.037 Uiso 1 1 calc R
H15B H 1.0277 0.0017 0.7669 0.037 Uiso 1 1 calc R
C16 C 0.79319(17) 0.20008(19) 0.77196(13) 0.0263(4) Uani 1 1 d .
H16A H 0.7289 0.1258 0.7637 0.039 Uiso 1 1 calc R
H16B H 0.7477 0.2868 0.7792 0.039 Uiso 1 1 calc R
H16C H 0.8556 0.1837 0.8328 0.039 Uiso 1 1 calc R

loop_
_atom_site_aniso_label
_atom_site_aniso_U_11
_atom_site_aniso_U_22
_atom_site_aniso_U_33
_atom_site_aniso_U_23
_atom_site_aniso_U_13
_atom_site_aniso_U_12
O1 0.0251(6) 0.0197(6) 0.0197(6) -0.0027(5) 0.0049(5) -0.0030(5)
O2 0.0272(6) 0.0296(7) 0.0259(6) 0.0003(5) -0.0057(5) -0.0001(5)
O3 0.0307(6) 0.0197(6) 0.0229(6) -0.0010(5) -0.0032(5) 0.0052(5)
N1 0.0194(6) 0.0192(7) 0.0216(7) -0.0007(6) 0.0003(5) -0.0016(6)
C1 0.0188(7) 0.0213(8) 0.0209(8) -0.0021(7) 0.0037(6) -0.0001(6)
C2 0.0184(7) 0.0199(8) 0.0194(8) 0.0009(6) 0.0025(6) 0.0017(6)
C3 0.0207(8) 0.0187(8) 0.0190(8) -0.0022(6) 0.0051(6) 0.0015(6)
C4 0.0233(8) 0.0266(9) 0.0224(8) -0.0002(7) 0.0004(7) 0.0032(7)
C5 0.0219(8) 0.0339(10) 0.0249(9) -0.0061(8) -0.0022(7) 0.0000(7)
C6 0.0235(8) 0.0246(9) 0.0279(9) -0.0075(7) 0.0056(7) -0.0057(7)
C7 0.0240(8) 0.0197(8) 0.0226(8) -0.0025(7) 0.0043(7) -0.0002(7)
C8 0.0174(7) 0.0212(8) 0.0171(7) -0.0036(6) 0.0028(6) 0.0018(6)
C9 0.0200(8) 0.0269(10) 0.0290(9) -0.0008(7) 0.0029(7) -0.0031(7)
C10 0.0233(8) 0.0237(9) 0.0268(9) 0.0010(7) -0.0014(7) -0.0056(7)
C11 0.0241(8) 0.0176(8) 0.0236(8) -0.0011(7) 0.0020(7) -0.0028(7)
C12 0.0201(8) 0.0222(9) 0.0269(9) 0.0000(7) 0.0051(7) -0.0028(7)
C13 0.0229(8) 0.0228(9) 0.0183(8) -0.0031(7) 0.0030(6) 0.0032(7)
C14 0.0428(11) 0.0244(10) 0.0306(10) 0.0004(8) -0.0041(8) 0.0114(9)
C15 0.0317(10) 0.0254(10) 0.0335(10) -0.0020(8) -0.0012(8) 0.0019(8)
C16 0.0282(9) 0.0290(10) 0.0228(8) 0.0015(7) 0.0076(7) -0.0014(8)

loop_
_atom_type_symbol
_atom_type_description
_atom_type_scat_dispersion_real
_atom_type_scat_dispersion_imag
_atom_type_scat_source
C C 0.0033 0.0016 'International Tables Vol C Tables 4.2.6.8 and 6.1.1.4'
H H 0.0000 0.0000 'International Tables Vol C Tables 4.2.6.8 and 6.1.1.4'
N N 0.0061 0.0033 'International Tables Vol C Tables 4.2.6.8 and 6.1.1.4'
O O 0.0106 0.0060 'International Tables Vol C Tables 4.2.6.8 and 6.1.1.4'

loop_
_geom_angle_atom_site_label_1
_geom_angle_atom_site_label_2
_geom_angle_atom_site_label_3
_geom_angle
C11 O1 C1 95.95(12)
C13 O3 C14 114.78(14)
C13 N1 C8 128.83(14)
C13 N1 C1 121.72(14)
C8 N1 C1 108.52(13)
N1 C1 O1 109.06(13)
N1 C1 C9 123.60(14)
O1 C1 C9 102.22(13)
N1 C1 C2 105.61(13)
O1 C1 C2 102.51(12)
C9 C1 C2 111.89(14)
C3 C2 C12 119.79(14)
C3 C2 C16 108.99(14)
C12 C2 C16 111.44(14)
C3 C2 C1 100.93(13)
C12 C2 C1 99.49(13)
C16 C2 C1 115.77(13)
C4 C3 C8 120.34(15)
C4 C3 C2 128.89(15)
C8 C3 C2 110.48(14)
C3 C4 C5 119.22(16)
C3 C4 H4 120.4
C5 C4 H4 120.4
C4 C5 C6 119.98(16)
C4 C5 H5 120.0
C6 C5 H5 120.0
C5 C6 C7 121.60(16)
C5 C6 H6 119.2
C7 C6 H6 119.2
C6 C7 C8 117.81(16)
C6 C7 H7 121.1
C8 C7 H7 121.1
C7 C8 C3 121.02(15)
C7 C8 N1 129.83(15)
C3 C8 N1 109.16(14)
C1 C9 C10 99.99(13)
C1 C9 H9A 111.8
C10 C9 H9A 111.8
C1 C9 H9B 111.8
C10 C9 H9B 111.8
H9A C9 H9B 109.5
C11 C10 C9 102.23(13)
C11 C10 H10A 111.3
C9 C10 H10A 111.3
C11 C10 H10B 111.3
C9 C10 H10B 111.3
H10A C10 H10B 109.2
O1 C11 C12 100.45(13)
O1 C11 C10 102.47(13)
C12 C11 C10 109.64(14)
O1 C11 H11 114.3
C12 C11 H11 114.3
C10 C11 H11 114.3
C15 C12 C11 127.81(17)
C15 C12 C2 128.25(16)
C11 C12 C2 103.93(13)
O2 C13 O3 124.36(15)
O2 C13 N1 124.87(16)
O3 C13 N1 110.76(14)
O3 C14 H14A 109.5
O3 C14 H14B 109.5
H14A C14 H14B 109.5
O3 C14 H14C 109.5
H14A C14 H14C 109.5
H14B C14 H14C 109.5
C12 C15 H15A 120.0
C12 C15 H15B 120.0
H15A C15 H15B 120.0
C2 C16 H16A 109.5
C2 C16 H16B 109.5
H16A C16 H16B 109.5
C2 C16 H16C 109.5
H16A C16 H16C 109.5
H16B C16 H16C 109.5

loop_
_geom_bond_atom_site_label_1
_geom_bond_atom_site_label_2
_geom_bond_distance
O1 C11 1.444(2)
O1 C1 1.4546(19)
O2 C13 1.206(2)
O3 C13 1.341(2)
O3 C14 1.443(2)
N1 C13 1.377(2)
N1 C8 1.436(2)
N1 C1 1.446(2)
C1 C9 1.525(2)
C1 C2 1.564(2)
C2 C3 1.510(2)
C2 C12 1.527(2)
C2 C16 1.536(2)
C3 C4 1.386(2)
C3 C8 1.397(2)
C4 C5 1.388(3)
C4 H4 0.9500
C5 C6 1.390(3)
C5 H5 0.9500
C6 C7 1.392(2)
C6 H6 0.9500
C7 C8 1.390(2)
C7 H7 0.9500
C9 C10 1.553(3)
C9 H9A 0.9900
C9 H9B 0.9900
C10 C11 1.554(2)
C10 H10A 0.9900
C10 H10B 0.9900
C11 C12 1.512(2)
C11 H11 1.0000
C12 C15 1.318(3)
C14 H14A 0.9800
C14 H14B 0.9800
C14 H14C 0.9800
C15 H15A 0.9500
C15 H15B 0.9500
C16 H16A 0.9800
C16 H16B 0.9800
C16 H16C 0.9800

loop_
_geom_torsion_atom_site_label_1
_geom_torsion_atom_site_label_2
_geom_torsion_atom_site_label_3
_geom_torsion_atom_site_label_4
_geom_torsion
C13 N1 C1 O1 82.05(17)
C8 N1 C1 O1 -87.81(15)
C13 N1 C1 C9 -37.8(2)
C8 N1 C1 C9 152.30(15)
C13 N1 C1 C2 -168.41(14)
C8 N1 C1 C2 21.73(16)
C11 O1 C1 N1 167.78(12)
C11 O1 C1 C9 -59.86(14)
C11 O1 C1 C2 56.18(13)
N1 C1 C2 C3 -22.28(15)
O1 C1 C2 C3 91.88(14)
C9 C1 C2 C3 -159.29(13)
N1 C1 C2 C12 -145.33(13)
O1 C1 C2 C12 -31.17(14)
C9 C1 C2 C12 77.67(15)
N1 C1 C2 C16 95.19(16)
O1 C1 C2 C16 -150.66(14)
C9 C1 C2 C16 -41.8(2)
C12 C2 C3 C4 -62.8(2)
C16 C2 C3 C4 67.2(2)
C1 C2 C3 C4 -170.48(16)
C12 C2 C3 C8 123.54(16)
C16 C2 C3 C8 -106.48(16)
C1 C2 C3 C8 15.84(16)
C8 C3 C4 C5 -1.3(2)
C2 C3 C4 C5 -174.43(16)
C3 C4 C5 C6 -0.1(3)
C4 C5 C6 C7 0.8(3)
C5 C6 C7 C8 0.0(2)
C6 C7 C8 C3 -1.4(2)
C6 C7 C8 N1 178.42(15)
C4 C3 C8 C7 2.1(2)
C2 C3 C8 C7 176.39(14)
C4 C3 C8 N1 -177.77(14)
C2 C3 C8 N1 -3.47(18)
C13 N1 C8 C7 -0.7(3)
C1 N1 C8 C7 168.18(16)
C13 N1 C8 C3 179.10(15)
C1 N1 C8 C3 -11.99(17)
N1 C1 C9 C10 163.44(15)
O1 C1 C9 C10 40.42(15)
C2 C1 C9 C10 -68.60(16)
C1 C9 C10 C11 -6.42(16)
C1 O1 C11 C12 -58.72(14)
C1 O1 C11 C10 54.29(14)
C9 C10 C11 O1 -29.44(16)
C9 C10 C11 C12 76.59(16)
O1 C11 C12 C15 -141.88(18)
C10 C11 C12 C15 110.7(2)
O1 C11 C12 C2 39.41(15)
C10 C11 C12 C2 -67.98(16)
C3 C2 C12 C15 68.1(2)
C16 C2 C12 C15 -60.8(2)
C1 C2 C12 C15 176.57(18)
C3 C2 C12 C11 -113.22(16)
C16 C2 C12 C11 117.90(15)
C1 C2 C12 C11 -4.73(15)
C14 O3 C13 O2 1.1(2)
C14 O3 C13 N1 -178.17(14)
C8 N1 C13 O2 171.35(16)
C1 N1 C13 O2 3.7(2)
C8 N1 C13 O3 -9.4(2)
C1 N1 C13 O3 -177.04(13)
